data_4134893
loop_
_publ_author_name
'Amombo Noa, Francoise M.'
'Svensson Grape, Erik'
'Br\"ulls, Steffen M'
'Cheung, Ocean'
'Malmberg, Per'
'Inge, A. Ken'
'McKenzie, Christine J.'
'M\%artensson, Jerker'
'Ohrstrom, Lars'

_publ_section_title
;
 Metal-Organic Frameworks with Hexakis(4-carboxyphenyl)benzene -
 Extensions to Reticular Chemistry and Introducing Foldable Nets.
;
_journal_name_full 'Journal of the American Chemical Society'
_journal_paper_doi 10.1021/jacs.0c02984
_journal_year 2020
_chemical_formula_moiety 'C48 H28 O14 Zn2, C4 H16 N2'
_chemical_formula_sum 'C52 H44 N2 O14 Zn2'
_chemical_formula_weight 1051.63
_space_group_crystal_system monoclinic
_space_group_IT_number 15
_space_group_name_Hall '-C 2yc'
_space_group_name_H-M_alt 'C 1 2/c 1'
_atom_sites_solution_hydrogens mixed
_audit_creation_date 2020-03-17
_audit_creation_method
;
Olex2 1.3-ac4
(compiled 2019.10.09 svn.r3662 for Rigaku Oxford Diffraction, GUI svn.r5959)
;
_cell_angle_alpha 90
_cell_angle_beta 99.919(2)
_cell_angle_gamma 90
_cell_formula_units_Z 4
_cell_length_a 29.1139(9)
_cell_length_b 16.3925(5)
_cell_length_c 11.4361(3)
_cell_measurement_reflns_used 6591
_cell_measurement_temperature 100.01(17)
_cell_measurement_theta_max 66.8970
_cell_measurement_theta_min 4.7760
_cell_volume 5376.3(3)
_computing_cell_refinement 'CrysAlisPro 1.171.40.71a (Rigaku OD, 2020)'
_computing_data_collection 'CrysAlisPro 1.171.40.71a (Rigaku OD, 2020)'
_computing_data_reduction 'CrysAlisPro 1.171.40.71a (Rigaku OD, 2020)'
_computing_molecular_graphics 'Olex2 1.3-ac4 (Dolomanov et al., 2009)'
_computing_publication_material 'Olex2 1.3-ac4 (Dolomanov et al., 2009)'
_computing_structure_refinement 'ShelXL 2018/3 (Sheldrick, 2015)'
_diffrn_ambient_environment N~2~
_diffrn_ambient_temperature 100.01(17)
_diffrn_detector 'Hybrid Pixel Array Detector'
_diffrn_detector_area_resol_mean 10.0000
_diffrn_detector_type HyPix
_diffrn_measured_fraction_theta_full 0.974
_diffrn_measured_fraction_theta_max 0.974
_diffrn_measurement_details
;
List of Runs (angles in degrees, time in seconds):

  # Type    Start    End  Width  t~exp~   \w     \q     \k     \f   Frames
--------------------------------------------------------------------------
  1  \w    -26.00  57.00   0.50    5.00    --  -24.19  19.00  30.00  166
  2  \w    -26.00  57.00   0.50    5.00    --  -24.19  19.00 -90.00  166
  3  \w    -23.00  14.00   0.50   15.00    --  -68.97  12.00-150.00   74
  4  \w    -22.00   7.00   0.50   15.00    --  -68.97  12.00-180.00   58
  5  \w    -27.00   0.00   0.50   15.00    --  -68.97  25.00-120.00   54
  6  \w    -28.00  14.00   0.50   15.00    --  -68.97  25.00 -60.00   84
  7  \w    -22.00  13.00   0.50   15.00    --  -68.97  12.00 -90.00   70
  8  \w    -24.00  14.00   0.50   15.00    --  -68.97  12.00   0.00   76
  9  \w    -15.00  14.00   0.50   15.00    --  -68.97  50.00  30.00   58
 10  \w    -24.00  14.00   0.50   15.00    --  -68.97  12.00  90.00   76
 11  \w    -18.00   8.00   0.50   15.00    --  -68.97  12.00  30.00   52
 12  \w    -42.00  57.00   0.50    5.00    --  -24.19  37.00 120.00  198
 13  \w      3.00  29.00   0.50   15.00    --   68.97  96.00 -38.38   52
 14  \w      8.00  39.00   0.50   15.00    --   68.97  86.00 -94.68   62
 15  \w      8.00  42.00   0.50   15.00    --   68.97  87.00-137.31   68
 16  \w      0.00 175.00   0.50   45.00    --  113.75  11.00 -30.00  350
 17  \w    113.00 175.00   0.50   45.00    --  113.75  11.00-150.00  124
 18  \w    103.00 150.00   0.50   15.00    --   68.97 111.00-180.00   94
 19  \w    131.00 178.00   0.50   45.00    --  113.75 104.00   0.00   94
 20  \w    107.00 149.00   0.50   15.00    --   68.97 111.00 120.00   84
 21  \w      6.00  42.00   0.50   15.00    --   68.97  91.00 139.80   72
 22  \w      8.00  62.00   0.50   45.00    --  113.75 -54.00   0.00  108
 23  \w     24.00 108.00   0.50   15.00    --   68.97-111.00   0.00  168
 24  \w     26.00 107.00   0.50   45.00    --  113.75-104.00 -60.00  162
 25  \w     67.00 101.00   0.50   45.00    --  113.75-104.00-180.00   68
 26  \w     21.00  61.00   0.50   45.00    --  113.75-104.00-180.00   80
 27  \w     18.00 105.00   0.50   45.00    --  113.75-104.00-150.00  174
 28  \w     12.00  48.00   0.50   45.00    --  113.75 -43.00 -30.00   72
 29  \w     12.00 105.00   0.50   45.00    --  113.75 -89.00 -60.00  186
 30  \w     24.00 107.00   0.50   45.00    --  113.75-104.00  90.00  166
 31  \w      9.00  93.00   0.50   45.00    --  113.75 -89.00  90.00  168
 32  \w      2.00 104.00   0.50   45.00    --  113.75 -77.00 -30.00  204
 33  \w     18.00 107.00   0.50   45.00    --  113.75-104.00-120.00  178
 34  \w      8.00  55.00   0.50   45.00    --  113.75 -54.00-150.00   94
 35  \w     -1.00 105.00   0.50   45.00    --  113.75  11.00-150.00  212
 36  \w      7.00  61.00   0.50   45.00    --  113.75 -54.00  90.00  108
 37  \w      3.00  78.00   0.50   45.00    --  113.75 -65.00 120.00  150
 38  \w      1.00  37.00   0.50    5.00    --  -24.19 -99.00 150.00   72
 39  \w    -57.00 -28.00   0.50   15.00    --  -68.97  50.00  30.00   58
 40  \w    -57.00  14.00   0.50   15.00    --  -68.97  50.00 -60.00  142
 41  \w    -74.00   2.00   0.50   15.00    --  -68.97  63.00-150.00  152
 42  \w    -95.00 -27.00   0.50   45.00    -- -106.00 138.00 -30.00  136
 43  \w    -41.00  14.00   0.50   15.00    --  -68.97  37.00 120.00  110
 44  \w    -42.00  10.00   0.50   15.00    --  -68.97  37.00 150.00  104
 45  \w    -90.00 -39.00   0.50    5.00    --   24.19 178.00 120.00  102
 46  \w   -175.00 -79.00   0.50   45.00    -- -106.00 -89.00-150.00  192
 47  \w   -132.00 -86.00   0.50    5.00    --  -24.19 -99.00   0.00   92
 48  \w      7.00  33.00   0.50   45.00    --  113.75  34.00  -4.00   52
 49  \w   -113.00 -87.00   0.50    5.00    --  -24.19 -99.00-150.00   52
 50  \w   -118.00 -92.00   0.50    5.00    --  -24.19 -99.00 120.00   52
 51  \w    -24.00   1.00   0.50   15.00    --  -68.97  12.00-120.00   50
 52  \w    -23.00   3.00   0.50   15.00    --  -68.97  12.00 -30.00   52
 53  \w    -78.00 -53.00   0.50   45.00    -- -106.00  65.00-180.00   50
 54  \w    137.00 163.00   0.50   45.00    --  113.75 104.00-120.00   52
 55  \w     71.00 111.00   0.50   45.00    --  113.75  34.00  -4.00   80
;
_diffrn_measurement_device 'four-circle diffractometer'
_diffrn_measurement_device_type 'XtaLAB Synergy, Dualflex, HyPix'
_diffrn_measurement_method '\w scans'
_diffrn_orient_matrix_type 'CrysAlisPro convention (1999,Acta A55,543-557)'
_diffrn_orient_matrix_UB_11 0.0536029000
_diffrn_orient_matrix_UB_12 0.0050425000
_diffrn_orient_matrix_UB_13 0.0184972000
_diffrn_orient_matrix_UB_21 0.0030822000
_diffrn_orient_matrix_UB_22 -0.0407683000
_diffrn_orient_matrix_UB_23 0.1224677000
_diffrn_orient_matrix_UB_31 0.0017677000
_diffrn_orient_matrix_UB_32 -0.0845341000
_diffrn_orient_matrix_UB_33 -0.0579367000
_diffrn_radiation_monochromator mirror
_diffrn_radiation_probe x-ray
_diffrn_radiation_type 'Cu K\a'
_diffrn_radiation_wavelength 1.54184
_diffrn_reflns_av_unetI/netI 0.0118
_diffrn_reflns_Laue_measured_fraction_full 0.974
_diffrn_reflns_Laue_measured_fraction_max 0.974
_diffrn_reflns_limit_h_max 34
_diffrn_reflns_limit_h_min -34
_diffrn_reflns_limit_k_max 19
_diffrn_reflns_limit_k_min -19
_diffrn_reflns_limit_l_max 13
_diffrn_reflns_limit_l_min -13
_diffrn_reflns_number 17681
_diffrn_reflns_point_group_measured_fraction_full 0.974
_diffrn_reflns_point_group_measured_fraction_max 0.974
_diffrn_reflns_theta_full 67.106
_diffrn_reflns_theta_max 67.106
_diffrn_reflns_theta_min 3.082
_diffrn_source 'micro-focus sealed X-ray tube'
_diffrn_source_type 'PhotonJet (Cu) X-ray Source'
_exptl_absorpt_coefficient_mu 1.628
_exptl_absorpt_correction_T_max 0.909
_exptl_absorpt_correction_T_min 0.776
_exptl_absorpt_correction_type gaussian
_exptl_absorpt_process_details
;
CrysAlisPro 1.171.40.71a (Rigaku Oxford Diffraction, 2020)
Numerical absorption correction based on gaussian integration over
			a multifaceted crystal model
Empirical absorption correction using spherical harmonics,
 implemented in SCALE3 ABSPACK scaling algorithm.
;
_exptl_crystal_colour colourless
_exptl_crystal_colour_primary colourless
_exptl_crystal_density_diffrn 1.299
_exptl_crystal_description block
_exptl_crystal_F_000 2168
_exptl_crystal_size_max 0.147
_exptl_crystal_size_mid 0.057
_exptl_crystal_size_min 0.048
_refine_diff_density_max 0.843
_refine_diff_density_min -0.698
_refine_diff_density_rms 0.097
_refine_ls_extinction_method none
_refine_ls_goodness_of_fit_ref 1.144
_refine_ls_hydrogen_treatment constr
_refine_ls_matrix_type full
_refine_ls_number_parameters 344
_refine_ls_number_reflns 17681
_refine_ls_number_restraints 6
_refine_ls_restrained_S_all 1.144
_refine_ls_R_factor_all 0.0483
_refine_ls_R_factor_gt 0.0463
_refine_ls_shift/su_max 0.001
_refine_ls_shift/su_mean 0.000
_refine_ls_structure_factor_coef Fsqd
_refine_ls_weighting_details 'w=1/[\s^2^(Fo^2^)+(0.0800P)^2^+7.5160P] where P=(Fo^2^+2Fc^2^)/3'
_refine_ls_weighting_scheme calc
_refine_ls_wR_factor_gt 0.1532
_refine_ls_wR_factor_ref 0.1560
_reflns_Friedel_coverage 0.000
_reflns_number_gt 16719
_reflns_number_total 17681
_reflns_threshold_expression 'I > 2\s(I)'
_twin_special_details
;
Component 2 rotated by -179.9847\% 
 around [-0.71 0.71 0.00] (reciprocal) or [-0.31 0.94 -0.13] (direct)
Component 3 rotated by 179.9917\% 
 around [0.95 0.32 0.00] (reciprocal) or [0.67 0.69 0.29] (direct)
Component 4 rotated by 59.4855\% 
 around [0.40 -0.00 -0.92] (reciprocal) or [0.00 -0.00 -1.00] (direct)
;
_cod_data_source_file ja0c02984_si_007.cif
_cod_data_source_block zn-complex_twin1_hklf4_sq
_cod_database_code 4134893
_shelx_shelxl_version_number 2018/3
_chemical_oxdiff_formula 'C212  H160  O56  Zn8  '
_chemical_oxdiff_usercomment hemisphere
_shelx_space_group_comment
;
The symmetry employed for this shelxl refinement is uniquely defined
by the following loop, which should always be used as a source of
symmetry information in preference to the above space-group names.
They are only intended as comments.
;
_olex2_refinement_description
;
1. Twinned data refinement
 Scales: 0.200(2)
 0.2468(11) 0.3868(14) 0.1665(10)
2. Fixed Uiso
 At 1.2 times of:
  All C(H) groups, All N(H,H,H,H) groups
 At 1.5 times of:
  All C(H,H,H) groups, All O(H,H) groups
3. Uiso/Uaniso restraints and constraints
Uanis(C2) \\sim Ueq: with sigma of 0.01 and sigma for terminal atoms of 0.02
4. Others
 Sof(H4BC)=Sof(H4BD)=Sof(C1A)=Sof(H1AA)=Sof(H1AB)=Sof(H1AC)=1-FVAR(1)
 Sof(C1)=Sof(H1A)=Sof(H1B)=Sof(H1C)=Sof(H4AA)=Sof(H4AB)=FVAR(1)
 Sof(O00J)=1-FVAR(2)
 Sof(O00K)=FVAR(2)
5.a Free rotating group:
 O002(H00A,H00B)
5.b Secondary CH2 refined with riding coordinates:
 N4(H4AA,H4AB), N4(H4BC,H4BD)
5.c Me refined with riding coordinates:
 C2(H2A,H2B,H2C)
5.d Aromatic/amide H refined with riding coordinates:
 C008(H008), C00A(H00C), C00D(H00D), C00F(H00F), C00I(H00I), C00K(H00K),
 C00N(H00N), C00O(H00O), C00P(H00P), C00Q(H00Q), C00R(H00R), C00T(H00T)
5.e Idealised Me refined as rotating group:
 C1(H1A,H1B,H1C), C1A(H1AA,H1AB,H1AC)
;
_platon_squeeze_void_probe_radius 1.20
_olex2_submission_special_instructions 'No special instructions were received'
_oxdiff_exptl_absorpt_empirical_details
;
Empirical correction (ABSPACK) includes:
- Absorption correction using spherical harmonics
- Frame scaling
;
_oxdiff_exptl_absorpt_empirical_full_max 1.465
_oxdiff_exptl_absorpt_empirical_full_min 0.759
_oxdiff_twin_integration_method simultaneous
_oxdiff_twin_items 4

loop_
_space_group_symop_operation_xyz
'x, y, z'
'-x, y, -z+1/2'
'x+1/2, y+1/2, z'
'-x+1/2, y+1/2, -z+1/2'
'-x, -y, -z'
'x, -y, z-1/2'
'-x+1/2, -y+1/2, -z'
'x+1/2, -y+1/2, z-1/2'

loop_
_atom_site_label
_atom_site_type_symbol
_atom_site_fract_x
_atom_site_fract_y
_atom_site_fract_z
_atom_site_U_iso_or_equiv
_atom_site_adp_type
_atom_site_occupancy
_atom_site_site_symmetry_order
_atom_site_calc_flag
_atom_site_refinement_flags_posn
_atom_site_refinement_flags_adp
_atom_site_refinement_flags_occupancy
_atom_site_disorder_assembly
_atom_site_disorder_group
Zn01 Zn 0.66607(2) 0.02216(3) 0.53827(4) 0.01672(17) Uani 1 1 d . . . . .
O002 O 0.66935(10) 0.0155(2) 0.7134(3) 0.0345(7) Uani 1 1 d G . . . .
H00A H 0.694233 0.020336 0.763443 0.052 Uiso 1 1 d G U . . .
H00B H 0.651372 -0.012751 0.749373 0.052 Uiso 1 1 d G U . . .
O003 O 0.76751(9) 0.46966(17) 0.4666(3) 0.0292(7) Uani 1 1 d . . . . .
O004 O 0.63736(10) 0.12919(16) 0.5061(2) 0.0262(6) Uani 1 1 d . . . . .
O005 O 0.64735(11) 0.91544(17) 0.4681(3) 0.0362(7) Uani 1 1 d . . . . .
O006 O 0.62055(13) 0.0915(2) 0.3173(3) 0.0440(9) Uani 1 1 d . . . . .
O007 O 0.57968(14) 0.9523(2) 0.5129(3) 0.0473(9) Uani 1 1 d . . . . .
C008 C 0.56590(12) 0.3500(2) 0.4298(3) 0.0169(7) Uani 1 1 d . . . . .
H008 H 0.562108 0.386303 0.489827 0.020 Uiso 1 1 calc R U . . .
C009 C 0.52326(12) 0.4487(2) 0.2796(3) 0.0140(7) Uani 1 1 d . . . . .
C00A C 0.55502(12) 0.3146(2) 0.2228(3) 0.0175(7) Uani 1 1 d . . . . .
H00C H 0.543662 0.326708 0.143658 0.021 Uiso 1 1 calc R U . . .
C00B C 0.54498(12) 0.6766(2) 0.3248(3) 0.0148(7) Uani 1 1 d . . . . .
C00C C 0.54632(12) 0.5233(2) 0.3103(3) 0.0139(7) Uani 1 1 d . . . . .
C00D C 0.52281(12) 0.7249(2) 0.3988(3) 0.0178(7) Uani 1 1 d . . . . .
H00D H 0.494530 0.707730 0.417679 0.021 Uiso 1 1 calc R U . . .
C00E C 0.52301(12) 0.5973(2) 0.2817(3) 0.0141(7) Uani 1 1 d . . . . .
C00F C 0.58887(12) 0.2770(2) 0.4583(3) 0.0179(7) Uani 1 1 d . . . . .
H00F H 0.600133 0.264543 0.537380 0.022 Uiso 1 1 calc R U . . .
C00G C 0.59668(12) 0.52235(19) 0.3684(3) 0.0150(7) Uani 1 1 d . . . . .
C00H C 0.54818(12) 0.3699(2) 0.3109(3) 0.0147(7) Uani 1 1 d . . . . .
C00I C 0.54188(13) 0.7974(2) 0.4444(3) 0.0210(8) Uani 1 1 d . . . . .
H00I H 0.526281 0.828666 0.493031 0.025 Uiso 1 1 calc R U . . .
O00J O 0.7539(5) 0.532(4) 0.631(2) 0.063(7) Uani 0.74(11) 1 d . . P A 2
C00K C 0.65922(13) 0.5516(3) 0.5302(3) 0.0246(8) Uani 1 1 d . . . . .
H00K H 0.669300 0.574300 0.604735 0.030 Uiso 1 1 calc R U . . .
C00L C 0.59535(12) 0.2217(2) 0.3692(3) 0.0192(7) Uani 1 1 d . . . . .
C00M C 0.58437(13) 0.8243(2) 0.4184(3) 0.0218(8) Uani 1 1 d . . . . .
C00N C 0.61218(13) 0.5549(2) 0.4799(3) 0.0203(7) Uani 1 1 d . . . . .
H00N H 0.591020 0.579109 0.521520 0.024 Uiso 1 1 calc R U . . .
C00O C 0.58754(12) 0.7038(2) 0.2971(3) 0.0190(7) Uani 1 1 d . . . . .
H00O H 0.602843 0.672959 0.247350 0.023 Uiso 1 1 calc R U . . .
C00P C 0.60687(13) 0.7769(2) 0.3442(3) 0.0225(8) Uani 1 1 d . . . . .
H00P H 0.635182 0.794371 0.325867 0.027 Uiso 1 1 calc R U . . .
C00Q C 0.57842(13) 0.2419(2) 0.2514(3) 0.0200(7) Uani 1 1 d . . . . .
H00Q H 0.582907 0.206170 0.191220 0.024 Uiso 1 1 calc R U . . .
C00R C 0.67587(14) 0.4846(3) 0.3562(4) 0.0272(9) Uani 1 1 d . . . . .
H00R H 0.697108 0.461906 0.313384 0.033 Uiso 1 1 calc R U . . .
C00S C 0.60477(16) 0.9028(2) 0.4702(4) 0.0286(9) Uani 1 1 d . . . . .
C00T C 0.62917(13) 0.4883(2) 0.3069(3) 0.0233(8) Uani 1 1 d . . . . .
H00T H 0.619269 0.467537 0.231090 0.028 Uiso 1 1 calc R U . . .
C00U C 0.61982(13) 0.1419(2) 0.3984(4) 0.0232(8) Uani 1 1 d . . . . .
C00V C 0.69119(13) 0.5148(3) 0.4699(3) 0.0236(8) Uani 1 1 d . . . . .
C00W C 0.74185(14) 0.5081(3) 0.5261(4) 0.0321(10) Uani 1 1 d . . . . .
C1 C 0.5478(4) -0.0895(8) 0.1286(15) 0.022(4) Uani 0.37(3) 1 d . . P B 1
H1A H 0.555396 -0.099793 0.051473 0.032 Uiso 0.37(3) 1 calc R U P B 1
H1B H 0.530920 -0.135146 0.152345 0.032 Uiso 0.37(3) 1 calc R U P B 1
H1C H 0.575995 -0.081776 0.184828 0.032 Uiso 0.37(3) 1 calc R U P B 1
N4 N 0.5119(3) 0.0022(5) 0.1229(8) 0.108(3) Uani 1 1 d . . . . .
H4AA H 0.524425 0.032427 0.071964 0.130 Uiso 0.37(3) 1 calc R U P B 1
H4AB H 0.485276 -0.015916 0.080749 0.130 Uiso 0.37(3) 1 calc R U P B 1
H4BC H 0.529014 0.026150 0.075395 0.130 Uiso 0.63(3) 1 calc R U P B 2
H4BD H 0.487468 -0.020385 0.076721 0.130 Uiso 0.63(3) 1 calc R U P B 2
C2 C 0.4948(5) 0.0643(10) 0.1915(12) 0.163(6) Uani 1 1 d . U . . .
H2A H 0.477246 0.103311 0.139414 0.245 Uiso 1 1 calc R U . . .
H2B H 0.475173 0.040227 0.241401 0.245 Uiso 1 1 calc R U . . .
H2C H 0.520646 0.091160 0.239949 0.245 Uiso 1 1 calc R U . . .
C1A C 0.5397(5) -0.0633(8) 0.1862(18) 0.062(7) Uani 0.63(3) 1 d . . P B 2
H1AA H 0.550953 -0.098305 0.130124 0.093 Uiso 0.63(3) 1 calc R U P B 2
H1AB H 0.520709 -0.094294 0.230904 0.093 Uiso 0.63(3) 1 calc R U P B 2
H1AC H 0.565604 -0.040320 0.239181 0.093 Uiso 0.63(3) 1 calc R U P B 2
O00K O 0.7562(12) 0.5568(19) 0.609(4) 0.024(9) Uani 0.26(11) 1 d . . P A 1

loop_
_atom_site_aniso_label
_atom_site_aniso_U_11
_atom_site_aniso_U_22
_atom_site_aniso_U_33
_atom_site_aniso_U_23
_atom_site_aniso_U_13
_atom_site_aniso_U_12
Zn01 0.0116(3) 0.0156(3) 0.0211(3) 0.00235(17) -0.00223(19) 0.00025(16)
O002 0.0231(15) 0.055(2) 0.0218(14) 0.0128(13) -0.0067(12) -0.0163(13)
O003 0.0099(12) 0.0339(15) 0.0421(17) -0.0075(13) -0.0008(12) 0.0007(10)
O004 0.0258(14) 0.0199(13) 0.0293(15) 0.0019(11) -0.0055(12) 0.0058(11)
O005 0.0356(17) 0.0226(14) 0.0437(18) 0.0034(13) -0.0118(14) -0.0137(12)
O006 0.066(2) 0.0335(17) 0.0318(17) -0.0025(14) 0.0072(16) 0.0265(16)
O007 0.070(3) 0.0294(17) 0.045(2) -0.0172(15) 0.0174(18) -0.0176(17)
C008 0.0169(17) 0.0192(17) 0.0141(17) -0.0013(13) 0.0008(13) 0.0004(13)
C009 0.0132(17) 0.0171(17) 0.0114(15) -0.0001(13) 0.0012(13) 0.0000(13)
C00A 0.0174(17) 0.0189(17) 0.0146(16) 0.0014(13) -0.0015(13) 0.0005(13)
C00B 0.0142(16) 0.0146(16) 0.0130(16) 0.0024(13) -0.0046(12) -0.0011(13)
C00C 0.0120(16) 0.0191(17) 0.0099(15) 0.0001(12) 0.0004(12) -0.0006(12)
C00D 0.0156(16) 0.0202(17) 0.0160(17) 0.0007(13) -0.0014(13) 0.0002(13)
C00E 0.0137(17) 0.0162(17) 0.0118(15) 0.0001(12) 0.0008(13) -0.0007(13)
C00F 0.0164(17) 0.0198(17) 0.0162(17) 0.0019(14) -0.0010(13) 0.0027(13)
C00G 0.0128(17) 0.0146(16) 0.0165(17) 0.0022(12) -0.0007(14) 0.0011(12)
C00H 0.0118(15) 0.0156(16) 0.0157(16) 0.0008(13) -0.0005(12) -0.0015(13)
C00I 0.0240(19) 0.0210(18) 0.0159(17) -0.0009(14) -0.0024(14) 0.0005(14)
O00J 0.015(3) 0.151(17) 0.021(5) -0.007(9) -0.006(3) 0.010(6)
C00K 0.0167(18) 0.041(2) 0.0143(17) -0.0043(16) -0.0029(14) -0.0008(16)
C00L 0.0164(17) 0.0182(17) 0.0223(19) 0.0014(14) 0.0014(14) 0.0013(14)
C00M 0.026(2) 0.0194(18) 0.0162(17) 0.0029(14) -0.0060(14) -0.0052(15)
C00N 0.0148(17) 0.0295(19) 0.0162(17) -0.0012(15) 0.0018(14) 0.0033(14)
C00O 0.0151(17) 0.0198(17) 0.0207(17) 0.0027(14) -0.0008(14) -0.0011(14)
C00P 0.0180(18) 0.0242(19) 0.0230(18) 0.0045(15) -0.0025(15) -0.0097(14)
C00Q 0.0226(18) 0.0186(17) 0.0184(18) -0.0030(14) 0.0028(14) 0.0031(14)
C00R 0.0139(18) 0.041(2) 0.026(2) -0.0095(17) 0.0023(15) 0.0020(16)
C00S 0.039(2) 0.024(2) 0.0197(19) 0.0030(16) -0.0045(17) -0.0108(17)
C00T 0.0160(18) 0.032(2) 0.0208(18) -0.0082(16) -0.0007(14) 0.0000(15)
C00U 0.0203(18) 0.0199(18) 0.029(2) 0.0029(15) 0.0031(16) 0.0055(14)
C00V 0.0117(17) 0.037(2) 0.0199(19) -0.0002(16) -0.0024(14) -0.0006(15)
C00W 0.0140(19) 0.054(3) 0.027(2) 0.001(2) -0.0014(16) 0.0011(18)
C1 0.028(6) 0.016(6) 0.026(7) -0.005(5) 0.019(5) -0.001(4)
N4 0.106(6) 0.094(6) 0.127(7) -0.004(5) 0.028(5) 0.008(5)
C2 0.138(11) 0.180(13) 0.164(13) -0.054(10) 0.006(11) 0.045(10)
C1A 0.052(7) 0.045(7) 0.074(12) 0.027(8) -0.032(7) -0.018(6)
O00K 0.017(7) 0.04(2) 0.012(12) -0.009(7) -0.009(7) -0.002(6)

loop_
_atom_type_symbol
_atom_type_description
_atom_type_scat_dispersion_real
_atom_type_scat_dispersion_imag
_atom_type_scat_source
C C 0.0181 0.0091 'International Tables Vol C Tables 4.2.6.8 and 6.1.1.4'
H H 0.0000 0.0000 'International Tables Vol C Tables 4.2.6.8 and 6.1.1.4'
N N 0.0311 0.0180 'International Tables Vol C Tables 4.2.6.8 and 6.1.1.4'
O O 0.0492 0.0322 'International Tables Vol C Tables 4.2.6.8 and 6.1.1.4'
Zn Zn -1.5491 0.6778 'International Tables Vol C Tables 4.2.6.8 and 6.1.1.4'

loop_
_exptl_crystal_face_index_h
_exptl_crystal_face_index_k
_exptl_crystal_face_index_l
_exptl_crystal_face_perp_dist
0 1 0 0.0272
4 -1 0 0.0238
-1 1 0 0.0275
1 0 -1 0.0682
-1 1 -1 0.0615
2 -2 -1 0.0391
-3 0 0 0.0269
3 0 0 0.0270
-3 1 -1 0.0523
3 -1 1 0.0551
-1 1 2 0.0627
-1 0 1 0.0740
1 0 0 0.0292
0 1 1 0.0663
-2 2 1 0.0461
0 -1 0 0.0210
1 -1 0 0.0229
1 -1 1 0.0605

loop_
_geom_angle_atom_site_label_1
_geom_angle_atom_site_label_2
_geom_angle_atom_site_label_3
_geom_angle
_geom_angle_site_symmetry_1
_geom_angle_site_symmetry_3
_geom_angle_publ_flag
O003 Zn01 O002 99.02(13) 7_656 . ?
O003 Zn01 O004 109.13(12) 7_656 . ?
O003 Zn01 O005 104.86(13) 7_656 1_545 ?
O004 Zn01 O002 100.60(13) . . ?
O004 Zn01 O005 130.16(12) . 1_545 ?
O005 Zn01 O002 108.89(13) 1_545 . ?
Zn01 O002 H00A 124.2 . . ?
Zn01 O002 H00B 125.9 . . ?
H00A O002 H00B 104.5 . . ?
C00W O003 Zn01 131.6(3) . 7_656 ?
C00U O004 Zn01 114.8(2) . . ?
C00S O005 Zn01 110.0(3) . 1_565 ?
C00F C008 H008 119.6 . . ?
C00F C008 C00H 120.8(3) . . ?
C00H C008 H008 119.6 . . ?
C009 C009 C00C 119.8(2) 2_655 . ?
C009 C009 C00H 120.20(18) 2_655 . ?
C00C C009 C00H 120.0(3) . . ?
C00H C00A H00C 119.5 . . ?
C00Q C00A H00C 119.5 . . ?
C00Q C00A C00H 121.0(3) . . ?
C00D C00B C00E 118.5(3) . . ?
C00D C00B C00O 118.3(3) . . ?
C00O C00B C00E 123.1(3) . . ?
C009 C00C C00G 119.2(3) . . ?
C00E C00C C009 120.2(3) . . ?
C00E C00C C00G 120.6(3) . . ?
C00B C00D H00D 119.3 . . ?
C00I C00D C00B 121.4(3) . . ?
C00I C00D H00D 119.3 . . ?
C00C C00E C00B 120.9(3) . . ?
C00C C00E C00E 119.95(19) . 2_655 ?
C00E C00E C00B 119.01(19) 2_655 . ?
C008 C00F H00F 119.7 . . ?
C008 C00F C00L 120.6(3) . . ?
C00L C00F H00F 119.7 . . ?
C00N C00G C00C 122.8(3) . . ?
C00N C00G C00T 118.6(3) . . ?
C00T C00G C00C 118.6(3) . . ?
C008 C00H C009 120.9(3) . . ?
C00A C00H C008 118.2(3) . . ?
C00A C00H C009 120.9(3) . . ?
C00D C00I H00I 119.7 . . ?
C00D C00I C00M 120.5(4) . . ?
C00M C00I H00I 119.7 . . ?
C00N C00K H00K 119.7 . . ?
C00V C00K H00K 119.7 . . ?
C00V C00K C00N 120.5(3) . . ?
C00F C00L C00U 121.4(3) . . ?
C00Q C00L C00F 118.7(3) . . ?
C00Q C00L C00U 119.9(3) . . ?
C00I C00M C00P 118.7(3) . . ?
C00I C00M C00S 119.6(4) . . ?
C00P C00M C00S 121.6(4) . . ?
C00G C00N C00K 120.5(3) . . ?
C00G C00N H00N 119.8 . . ?
C00K C00N H00N 119.8 . . ?
C00B C00O H00O 120.0 . . ?
C00P C00O C00B 120.0(3) . . ?
C00P C00O H00O 120.0 . . ?
C00M C00P H00P 119.5 . . ?
C00O C00P C00M 120.9(3) . . ?
C00O C00P H00P 119.5 . . ?
C00A C00Q C00L 120.8(3) . . ?
C00A C00Q H00Q 119.6 . . ?
C00L C00Q H00Q 119.6 . . ?
C00T C00R H00R 120.0 . . ?
C00T C00R C00V 120.0(4) . . ?
C00V C00R H00R 120.0 . . ?
O005 C00S C00M 117.3(4) . . ?
O007 C00S O005 123.1(4) . . ?
O007 C00S C00M 119.7(4) . . ?
C00G C00T H00T 119.3 . . ?
C00R C00T C00G 121.3(4) . . ?
C00R C00T H00T 119.3 . . ?
O004 C00U C00L 117.2(3) . . ?
O006 C00U O004 124.0(3) . . ?
O006 C00U C00L 118.8(3) . . ?
C00K C00V C00R 119.0(3) . . ?
C00K C00V C00W 120.7(4) . . ?
C00R C00V C00W 120.3(4) . . ?
O003 C00W C00V 115.7(4) . . ?
O00J C00W O003 125.4(9) . . ?
O00J C00W C00V 118.4(7) . . ?
O00K C00W O003 125.1(18) . . ?
O00K C00W C00V 116.7(16) . . ?
H1A C1 H1B 109.5 . . ?
H1A C1 H1C 109.5 . . ?
H1B C1 H1C 109.5 . . ?
N4 C1 H1A 109.5 . . ?
N4 C1 H1B 109.5 . . ?
N4 C1 H1C 109.5 . . ?
C1 N4 H4AA 100.6 . . ?
C1 N4 H4AB 100.6 . . ?
H4AA N4 H4AB 104.3 . . ?
H4BC N4 H4BD 107.2 . . ?
C2 N4 C1 145.1(10) . . ?
C2 N4 H4AA 100.6 . . ?
C2 N4 H4AB 100.6 . . ?
C2 N4 H4BC 107.8 . . ?
C2 N4 H4BD 107.8 . . ?
C2 N4 C1A 117.9(14) . . ?
C1A N4 H4BC 107.8 . . ?
C1A N4 H4BD 107.8 . . ?
N4 C2 H2A 109.5 . . ?
N4 C2 H2B 109.5 . . ?
N4 C2 H2C 109.5 . . ?
H2A C2 H2B 109.5 . . ?
H2A C2 H2C 109.5 . . ?
H2B C2 H2C 109.5 . . ?
N4 C1A H1AA 109.5 . . ?
N4 C1A H1AB 109.5 . . ?
N4 C1A H1AC 109.5 . . ?
H1AA C1A H1AB 109.5 . . ?
H1AA C1A H1AC 109.5 . . ?
H1AB C1A H1AC 109.5 . . ?

loop_
_geom_bond_atom_site_label_1
_geom_bond_atom_site_label_2
_geom_bond_distance
_geom_bond_site_symmetry_2
_geom_bond_publ_flag
Zn01 O002 1.992(3) . ?
Zn01 O003 1.949(3) 7_656 ?
Zn01 O004 1.951(3) . ?
Zn01 O005 1.962(3) 1_545 ?
O002 H00A 0.8458 . ?
O002 H00B 0.8548 . ?
O003 C00W 1.262(5) . ?
O004 C00U 1.267(5) . ?
O005 C00S 1.261(5) . ?
O006 C00U 1.246(5) . ?
O007 C00S 1.246(6) . ?
C008 H008 0.9300 . ?
C008 C00F 1.381(5) . ?
C008 C00H 1.407(5) . ?
C009 C009 1.406(7) 2_655 ?
C009 C00C 1.410(5) . ?
C009 C00H 1.494(5) . ?
C00A H00C 0.9300 . ?
C00A C00H 1.395(5) . ?
C00A C00Q 1.383(5) . ?
C00B C00D 1.396(5) . ?
C00B C00E 1.493(5) . ?
C00B C00O 1.404(5) . ?
C00C C00E 1.401(5) . ?
C00C C00G 1.502(5) . ?
C00D H00D 0.9300 . ?
C00D C00I 1.376(5) . ?
C00E C00E 1.410(7) 2_655 ?
C00F H00F 0.9300 . ?
C00F C00L 1.401(5) . ?
C00G C00N 1.384(5) . ?
C00G C00T 1.389(5) . ?
C00I H00I 0.9300 . ?
C00I C00M 1.393(5) . ?
O00J C00W 1.254(14) . ?
C00K H00K 0.9300 . ?
C00K C00N 1.392(5) . ?
C00K C00V 1.388(6) . ?
C00L C00Q 1.393(5) . ?
C00L C00U 1.499(5) . ?
C00M C00P 1.395(6) . ?
C00M C00S 1.497(5) . ?
C00N H00N 0.9300 . ?
C00O H00O 0.9300 . ?
C00O C00P 1.392(5) . ?
C00P H00P 0.9300 . ?
C00Q H00Q 0.9300 . ?
C00R H00R 0.9300 . ?
C00R C00T 1.381(5) . ?
C00R C00V 1.391(6) . ?
C00T H00T 0.9300 . ?
C00V C00W 1.508(5) . ?
C00W O00K 1.26(3) . ?
C1 H1A 0.9600 . ?
C1 H1B 0.9600 . ?
C1 H1C 0.9600 . ?
C1 N4 1.826(15) . ?
N4 H4AA 0.8900 . ?
N4 H4AB 0.8900 . ?
N4 H4BC 0.8900 . ?
N4 H4BD 0.8900 . ?
N4 C2 1.425(14) . ?
N4 C1A 1.459(13) . ?
C2 H2A 0.9600 . ?
C2 H2B 0.9600 . ?
C2 H2C 0.9600 . ?
C1A H1AA 0.9600 . ?
C1A H1AB 0.9600 . ?
C1A H1AC 0.9600 . ?

loop_
_geom_torsion_atom_site_label_1
_geom_torsion_atom_site_label_2
_geom_torsion_atom_site_label_3
_geom_torsion_atom_site_label_4
_geom_torsion
_geom_torsion_site_symmetry_1
_geom_torsion_site_symmetry_2
_geom_torsion_site_symmetry_3
_geom_torsion_site_symmetry_4
_geom_torsion_publ_flag
Zn01 O003 C00W O00J -36(4) 7_656 . . . ?
Zn01 O003 C00W C00V 152.5(3) 7_656 . . . ?
Zn01 O003 C00W O00K -9(3) 7_656 . . . ?
Zn01 O004 C00U O006 -0.4(5) . . . . ?
Zn01 O004 C00U C00L 177.3(3) . . . . ?
Zn01 O005 C00S O007 -0.9(5) 1_565 . . . ?
Zn01 O005 C00S C00M 179.2(3) 1_565 . . . ?
C008 C00F C00L C00Q 0.4(5) . . . . ?
C008 C00F C00L C00U -179.5(3) . . . . ?
C009 C009 C00C C00E 0.0(6) 2_655 . . . ?
C009 C009 C00C C00G -177.1(4) 2_655 . . . ?
C009 C009 C00H C008 -119.9(4) 2_655 . . . ?
C009 C009 C00H C00A 60.9(5) 2_655 . . . ?
C009 C00C C00E C00B 173.3(3) . . . . ?
C009 C00C C00E C00E -2.4(6) . . . 2_655 ?
C009 C00C C00G C00N -119.8(4) . . . . ?
C009 C00C C00G C00T 61.1(5) . . . . ?
C00B C00D C00I C00M -0.5(5) . . . . ?
C00B C00O C00P C00M -0.4(5) . . . . ?
C00C C009 C00H C008 59.7(5) . . . . ?
C00C C009 C00H C00A -119.5(4) . . . . ?
C00C C00G C00N C00K 179.3(3) . . . . ?
C00C C00G C00T C00R -179.1(4) . . . . ?
C00D C00B C00E C00C -118.6(4) . . . . ?
C00D C00B C00E C00E 57.2(5) . . . 2_655 ?
C00D C00B C00O C00P 0.7(5) . . . . ?
C00D C00I C00M C00P 0.8(5) . . . . ?
C00D C00I C00M C00S -179.2(3) . . . . ?
C00E C00B C00D C00I 178.0(3) . . . . ?
C00E C00B C00O C00P -177.5(3) . . . . ?
C00E C00C C00G C00N 63.1(5) . . . . ?
C00E C00C C00G C00T -116.0(4) . . . . ?
C00F C008 C00H C009 179.9(3) . . . . ?
C00F C008 C00H C00A -0.9(5) . . . . ?
C00F C00L C00Q C00A -1.0(5) . . . . ?
C00F C00L C00U O004 -5.0(5) . . . . ?
C00F C00L C00U O006 172.8(4) . . . . ?
C00G C00C C00E C00B -9.6(5) . . . . ?
C00G C00C C00E C00E 174.6(4) . . . 2_655 ?
C00H C008 C00F C00L 0.6(5) . . . . ?
C00H C009 C00C C00E -179.6(3) . . . . ?
C00H C009 C00C C00G 3.3(5) . . . . ?
C00H C00A C00Q C00L 0.7(6) . . . . ?
C00I C00M C00P C00O -0.3(5) . . . . ?
C00I C00M C00S O005 163.7(4) . . . . ?
C00I C00M C00S O007 -16.3(6) . . . . ?
C00K C00V C00W O003 176.3(4) . . . . ?
C00K C00V C00W O00J 4(3) . . . . ?
C00K C00V C00W O00K -21(3) . . . . ?
C00N C00G C00T C00R 1.7(6) . . . . ?
C00N C00K C00V C00R 3.0(6) . . . . ?
C00N C00K C00V C00W -177.5(4) . . . . ?
C00O C00B C00D C00I -0.2(5) . . . . ?
C00O C00B C00E C00C 59.5(5) . . . . ?
C00O C00B C00E C00E -124.7(4) . . . 2_655 ?
C00P C00M C00S O005 -16.3(5) . . . . ?
C00P C00M C00S O007 163.7(4) . . . . ?
C00Q C00A C00H C008 0.2(5) . . . . ?
C00Q C00A C00H C009 179.4(3) . . . . ?
C00Q C00L C00U O004 175.2(3) . . . . ?
C00Q C00L C00U O006 -7.0(6) . . . . ?
C00R C00V C00W O003 -4.2(6) . . . . ?
C00R C00V C00W O00J -176(3) . . . . ?
C00R C00V C00W O00K 158(3) . . . . ?
C00S C00M C00P C00O 179.7(3) . . . . ?
C00T C00G C00N C00K -1.5(6) . . . . ?
C00T C00R C00V C00K -2.8(7) . . . . ?
C00T C00R C00V C00W 177.7(4) . . . . ?
C00U C00L C00Q C00A 178.8(3) . . . . ?
C00V C00K C00N C00G -0.8(6) . . . . ?
C00V C00R C00T C00G 0.5(7) . . . . ?

loop_
_platon_squeeze_void_nr
_platon_squeeze_void_average_x
_platon_squeeze_void_average_y
_platon_squeeze_void_average_z
_platon_squeeze_void_volume
_platon_squeeze_void_count_electrons
_platon_squeeze_void_content
1 0.250 0.250 0.010 324 58 ' '
2 0.250 0.750 0.012 324 58 ' '
3 0.750 0.750 0.010 324 58 ' '
4 0.750 0.250 0.012 324 58 ' '

loop_
_twin_individual_id
_twin_individual_mass_fraction_refined
_oxdiff_twin_reflns_isolated
_oxdiff_twin_reflns_overlapped
_twin_individual_twin_lattice_type
_twin_individual_twin_matrix_11
_twin_individual_twin_matrix_12
_twin_individual_twin_matrix_13
_twin_individual_twin_matrix_21
_twin_individual_twin_matrix_22
_twin_individual_twin_matrix_23
_twin_individual_twin_matrix_31
_twin_individual_twin_matrix_32
_twin_individual_twin_matrix_33
1 0.200(2) 8941 6790 ref 1.0000 0.0000 0.0000 0.0000 1.0000 0.0000 0.0000 0.0000 1.0000
2 0.2468(11) 10622 5137 nmt -0.5071 -1.5092 0.2166 -0.4923 0.5075 -0.2169 0.0000 0.0002 -0.9996
3 0.3868(14) 11749 4016 nmt 0.4858 1.5313 0.6543 0.4991 -0.4857 0.2200 -0.0000 0.0001 -1.0001
4 0.1665(10) 10154 5547 nmt 0.5070 1.5090 -0.2185 -0.4922 0.5071 -0.2168 0.0001 0.0001 1.0003

loop_
_exptl_oxdiff_crystal_face_indexfrac_h
_exptl_oxdiff_crystal_face_indexfrac_k
_exptl_oxdiff_crystal_face_indexfrac_l
_exptl_oxdiff_crystal_face_x
_exptl_oxdiff_crystal_face_y
_exptl_oxdiff_crystal_face_z
-0.4957 1.4929 -0.0000 -0.0190 -0.0624 -0.1271
3.5240 -0.5233 0.0015 0.1863 0.0324 0.0504
-1.0022 1.0004 -0.0003 -0.0487 -0.0439 -0.0863
0.7269 0.2746 -0.9996 0.0219 -0.1314 0.0360
-0.7818 0.7825 -1.0002 -0.0565 -0.1568 -0.0096
2.2249 -2.2187 -0.9992 0.0896 -0.0251 0.2494
-2.5218 -0.4771 -0.0012 -0.1376 0.0115 0.0359
2.5218 0.4771 0.0012 0.1376 -0.0115 -0.0359
-2.7971 0.7979 -1.0011 -0.1644 -0.1638 -0.0144
2.7971 -0.7979 1.0011 0.1644 0.1638 0.0144
-1.4430 1.4361 1.9994 -0.0331 0.1819 -0.2398
-0.7269 -0.2746 0.9996 -0.0219 0.1314 -0.0360
0.5065 0.4925 0.0003 0.0296 -0.0185 -0.0408
0.2861 0.7104 1.0002 0.0374 0.0944 -0.1175
-2.2249 2.2187 0.9992 -0.0896 0.0251 -0.2494
0.4957 -1.4929 0.0000 0.0190 0.0624 0.1271
1.0022 -1.0004 0.0003 0.0487 0.0439 0.0863
0.7818 -0.7825 1.0002 0.0565 0.1568 0.0096
